data_4027524
loop_
_publ_author_name
'Akhilesh K. Verma'
'Rajeev R. Jha'
'Ritu Chaudhary'
'Rakesh K. Tiwari'
'Kotla Siva K. Reddy'
'Abhinandan Danodia'

_publ_contact_author_address
;
 1711 Gilman Hall, Iowa State University,
 Ames, Iowa, 50011, USA
;
_publ_contact_author_email ellern@iastate.edu
_publ_contact_author_fax +1-515-2945717
_publ_contact_author_name 'Dr. Arkady M. Ellern'
_publ_contact_author_phone +1-515-2947956
_publ_section_title
;
 Copper-Catalyzed Tandem Synthesis of Indolo-,
 Pyrrolo[2,1-a]isoquinolines, Naphthyridines and
 Bisindolo/Pyrrolo[2,1-a]isoquinolines via Hydroamination of
 ortho-Haloarylalkynes Followed by C-2 Arylation
;
_journal_name_full 'Journal of Organic Chemistry'
_journal_page_first 8191
_journal_page_last 8205
_journal_paper_doi 10.1021/jo301572p
_journal_volume 77
_journal_year 2012
_chemical_formula_sum 'C24 H17 N'
_chemical_formula_weight 319.39
_space_group_IT_number 14
_symmetry_cell_setting monoclinic
_symmetry_space_group_name_Hall '-P 2yn'
_symmetry_space_group_name_H-M 'P 1 21/n 1'
_atom_sites_solution_hydrogens geom
_atom_sites_solution_primary direct
_atom_sites_solution_secondary difmap
_audit_creation_method 'APEX2 v2009.11-0'
_cell_angle_alpha 90
_cell_angle_beta 90.225(2)
_cell_angle_gamma 90
_cell_formula_units_Z 4
_cell_length_a 9.6169(5)
_cell_length_b 12.7831(9)
_cell_length_c 13.5263(9)
_cell_measurement_reflns_used 6149
_cell_measurement_temperature 173.(2)
_cell_measurement_theta_max 28.2177
_cell_measurement_theta_min 2.1916
_cell_volume 1662.83(18)
_computing_cell_refinement 'SAINT V7.66A (Bruker AXS, 2009)'
_computing_data_collection 'APEX2 Suite (Bruker AXS, 2009)'
_computing_data_reduction 'SAINT V7.66A (Bruker AXS, 2009)'
_computing_molecular_graphics 'XSHELL (Bruker AXS, 2007)'
_computing_publication_material 'APEX2 Suite (Bruker AXS, 2009)'
_computing_structure_refinement 'SHELXL-97 (Sheldrick, 2008)'
_computing_structure_solution 'SHELXS-97 (Sheldrick, 2008)'
_diffrn_ambient_temperature 173.(2)
_diffrn_detector_area_resol_mean 8.3333
_diffrn_measured_fraction_theta_full 0.999
_diffrn_measured_fraction_theta_max 0.999
_diffrn_measurement_device_type ' BRUKER APEX2 CCD Diffractometer'
_diffrn_measurement_method '\w scan'
_diffrn_radiation_monochromator graphite
_diffrn_radiation_type MoK\a
_diffrn_radiation_wavelength 0.71073
_diffrn_reflns_av_R_equivalents 0.0411
_diffrn_reflns_av_sigmaI/netI 0.0262
_diffrn_reflns_limit_h_max 12
_diffrn_reflns_limit_h_min -12
_diffrn_reflns_limit_k_max 16
_diffrn_reflns_limit_k_min -17
_diffrn_reflns_limit_l_max 18
_diffrn_reflns_limit_l_min -17
_diffrn_reflns_number 19131
_diffrn_reflns_theta_full 28.32
_diffrn_reflns_theta_max 28.32
_diffrn_reflns_theta_min 2.19
_exptl_absorpt_coefficient_mu 0.074
_exptl_absorpt_correction_T_max 0.99
_exptl_absorpt_correction_T_min 0.89
_exptl_absorpt_correction_type multi-scan
_exptl_absorpt_process_details 'SADABS V2008/1 (Bruker AXS)'
_exptl_crystal_colour yellow
_exptl_crystal_density_diffrn 1.276
_exptl_crystal_description block
_exptl_crystal_F_000 672
_exptl_crystal_size_max 0.24
_exptl_crystal_size_mid 0.18
_exptl_crystal_size_min 0.16
_refine_diff_density_max 0.464
_refine_diff_density_min -0.339
_refine_ls_extinction_method none
_refine_ls_goodness_of_fit_ref 1.025
_refine_ls_hydrogen_treatment constr
_refine_ls_matrix_type full
_refine_ls_number_parameters 226
_refine_ls_number_reflns 4130
_refine_ls_number_restraints 0
_refine_ls_restrained_S_all 1.025
_refine_ls_R_factor_all 0.0657
_refine_ls_R_factor_gt 0.0527
_refine_ls_shift/su_max 0.000
_refine_ls_shift/su_mean 0.000
_refine_ls_structure_factor_coef Fsqd
_refine_ls_weighting_details 'calc w=1/[\s^2^(Fo^2^)+(0.0628P)^2^+0.9302P] where P=(Fo^2^+2Fc^2^)/3'
_refine_ls_weighting_scheme calc
_refine_ls_wR_factor_gt 0.1309
_refine_ls_wR_factor_ref 0.1429
_reflns_number_gt 3352
_reflns_number_total 4130
_reflns_threshold_expression >2sigma(I)
_cod_data_source_file jo301572p_si_001.cif
_cod_data_source_block I
_cod_original_cell_volume 1662.8(2)
_cod_database_code 4027524

loop_
_symmetry_equiv_pos_as_xyz
'x, y, z'
'-x+1/2, y+1/2, -z+1/2'
'-x, -y, -z'
'x-1/2, -y-1/2, z-1/2'

loop_
_atom_site_type_symbol
_atom_site_label
_atom_site_fract_x
_atom_site_fract_y
_atom_site_fract_z
_atom_site_U_iso_or_equiv
_atom_site_adp_type
_atom_site_calc_flag
_atom_site_refinement_flags
_atom_site_occupancy
N N1 0.11876(12) 0.07738(9) 0.30689(9) 0.0264(2) Uani d . 1
C C1 0.15223(16) 0.09407(13) -0.05017(12) 0.0374(4) Uani d . 1
H H1 0.1663 0.0615 -0.1125 0.045 Uiso calc R 1
C C2 0.15239(14) 0.03433(12) 0.03435(12) 0.0347(2) Uani d . 1
H H2 0.1664 -0.0391 0.0302 0.042 Uiso calc R 1
C C3 0.13182(13) 0.08174(12) 0.12703(11) 0.0286(2) Uani d . 1
C C4 0.11525(13) 0.19113(12) 0.13224(10) 0.0282(2) Uani d . 1
C C5 0.10470(14) 0.24178(12) 0.22787(11) 0.0299(2) Uani d . 1
H H5 0.0931 0.3155 0.2307 0.036 Uiso calc R 1
C C6 0.11083(13) 0.18722(12) 0.31239(11) 0.0282(2) Uani d . 1
C C7 0.11230(14) 0.23770(12) 0.41153(10) 0.0292(2) Uani d . 1
C C8 0.00966(14) 0.30917(12) 0.43744(11) 0.0329(2) Uani d . 1
H H8 -0.0625 0.325 0.3917 0.04 Uiso calc R 1
C C9 0.01127(14) 0.35781(12) 0.52944(11) 0.0313(2) Uani d . 1
H H9 -0.0593 0.4069 0.5454 0.038 Uiso calc R 1
C C10 0.11519(13) 0.33538(11) 0.59849(10) 0.0250(2) Uani d . 1
C C11 0.11524(13) 0.38596(11) 0.69719(10) 0.0244(2) Uani d . 1
C C12 -0.00996(14) 0.41351(12) 0.74249(11) 0.0290(2) Uani d . 1
H H12 -0.0956 0.3964 0.7111 0.035 Uiso calc R 1
C C13 -0.01102(16) 0.46534(12) 0.83246(11) 0.0319(2) Uani d . 1
H H13 -0.0969 0.484 0.8621 0.038 Uiso calc R 1
C C14 0.11271(18) 0.48986(12) 0.87910(12) 0.0369(4) Uani d . 1
H H14 0.1121 0.5259 0.9405 0.044 Uiso calc R 1
C C15 0.12629(13) 0.02267(12) 0.21781(11) 0.0289(2) Uani d . 1
C C16 0.12299(16) -0.08260(12) 0.24054(12) 0.0371(4) Uani d . 1
H H16 0.1271 -0.1388 0.1947 0.044 Uiso calc R 1
C C17 0.11245(16) -0.09166(12) 0.34422(13) 0.0389(4) Uani d . 1
H H17 0.1076 -0.1553 0.3804 0.047 Uiso calc R 1
C C18 0.11042(14) 0.00703(12) 0.38388(12) 0.0316(2) Uani d . 1
H H18 0.1044 0.0239 0.4521 0.038 Uiso calc R 1
C C19 0.11494(16) 0.24996(12) 0.04481(11) 0.0331(2) Uani d . 1
H H19 0.1031 0.3237 0.0478 0.04 Uiso calc R 1
C C20 0.13166(16) 0.20174(13) -0.04537(11) 0.0364(4) Uani d . 1
H H20 0.1291 0.242 -0.1044 0.044 Uiso calc R 1
C C21 0.21826(14) 0.21764(12) 0.47896(11) 0.0330(2) Uani d . 1
H H21 0.291 0.1709 0.4617 0.04 Uiso calc R 1
C C22 0.21911(14) 0.26500(12) 0.57110(11) 0.0297(2) Uani d . 1
H H22 0.2918 0.2493 0.6165 0.036 Uiso calc R 1
C C23 0.23783(17) 0.46179(14) 0.83609(12) 0.0401(4) Uani d . 1
H H23 0.323 0.4782 0.8684 0.048 Uiso calc R 1
C C24 0.23915(14) 0.40992(12) 0.74611(11) 0.0315(2) Uani d . 1
H H24 0.3254 0.3905 0.7174 0.038 Uiso calc R 1

loop_
_atom_site_aniso_label
_atom_site_aniso_U_11
_atom_site_aniso_U_22
_atom_site_aniso_U_33
_atom_site_aniso_U_12
_atom_site_aniso_U_13
_atom_site_aniso_U_23
N1 0.0209(5) 0.0256(5) 0.0327(5) 0.0006(4) 0.0004(4) 0.0029(5)
C1 0.0297(7) 0.0532(10) 0.0295(7) -0.0077(7) 0.0018(5) -0.0140(7)
C2 0.0257(7) 0.0398(8) 0.0387(8) -0.0035(5) 0.0005(5) -0.0107(7)
C3 0.0181(5) 0.0366(8) 0.0309(7) -0.0028(5) -0.0014(5) -0.0025(5)
C4 0.0217(5) 0.0367(8) 0.0261(7) -0.0032(5) -0.0012(5) -0.0033(5)
C5 0.0304(7) 0.0285(7) 0.0307(7) 0.0004(5) -0.0005(5) -0.0009(5)
C6 0.0237(5) 0.0291(7) 0.0319(7) 0.0010(5) 0.0007(5) -0.0012(5)
C7 0.0264(7) 0.0362(8) 0.0251(7) 0.0001(5) 0.0016(5) -0.0003(5)
C8 0.0271(7) 0.0449(9) 0.0267(7) 0.0059(5) -0.0034(5) 0.0003(5)
C9 0.0250(7) 0.0396(8) 0.0294(7) 0.0075(5) -0.0004(5) 0.0004(5)
C10 0.0222(5) 0.0293(7) 0.0235(5) -0.0005(5) 0.0009(5) 0.0014(5)
C11 0.0242(5) 0.0250(5) 0.0239(5) 0.0002(5) 0.0008(5) 0.0017(5)
C12 0.0231(5) 0.0348(8) 0.0292(7) 0.0005(5) 0.0003(5) -0.0016(5)
C13 0.0303(7) 0.0333(8) 0.0322(7) -0.0002(5) 0.0059(5) -0.0038(5)
C14 0.0406(8) 0.0397(9) 0.0305(7) -0.0064(7) 0.0024(5) -0.0094(5)
C15 0.0196(5) 0.0324(7) 0.0347(7) 0.0001(5) -0.0022(5) -0.0024(5)
C16 0.0306(7) 0.0296(8) 0.0509(10) 0.0014(5) -0.0056(7) -0.0046(7)
C17 0.0302(8) 0.0294(8) 0.0572(10) -0.0016(5) -0.0068(7) 0.0115(7)
C18 0.0244(7) 0.0358(8) 0.0345(8) -0.0012(5) -0.0001(5) 0.0088(5)
C19 0.0311(7) 0.0378(8) 0.0302(7) -0.0034(5) -0.0009(5) -0.0020(5)
C20 0.0313(7) 0.0505(10) 0.0274(7) -0.0075(7) -0.0004(5) -0.0016(7)
C21 0.0285(7) 0.0391(8) 0.0313(7) 0.0068(5) 0.0010(5) -0.0040(5)
C22 0.0251(7) 0.0365(8) 0.0275(7) 0.0042(5) -0.0023(5) -0.0005(5)
C23 0.0303(8) 0.0551(11) 0.0348(8) -0.0097(7) -0.0041(5) -0.0091(7)
C24 0.0232(5) 0.0403(8) 0.0310(7) -0.0020(5) 0.0017(5) -0.0021(5)

loop_
_atom_type_symbol
_atom_type_description
_atom_type_scat_dispersion_real
_atom_type_scat_dispersion_imag
_atom_type_scat_source
C C 0.0033 0.0016 'International Tables Vol C Tables 4.2.6.8 and 6.1.1.4'
H H 0.0000 0.0000 'International Tables Vol C Tables 4.2.6.8 and 6.1.1.4'
N N 0.0061 0.0033 'International Tables Vol C Tables 4.2.6.8 and 6.1.1.4'

loop_
_geom_angle_atom_site_label_1
_geom_angle_atom_site_label_2
_geom_angle_atom_site_label_3
_geom_angle
C18 N1 C15 109.20(13)
C18 N1 C6 127.39(13)
C15 N1 C6 123.26(12)
C2 C1 C20 120.68(14)
C2 C1 H1 119.7
C20 C1 H1 119.7
C1 C2 C3 120.13(15)
C1 C2 H2 119.9
C3 C2 H2 119.9
C2 C3 C4 119.23(14)
C2 C3 C15 122.60(15)
C4 C3 C15 118.17(13)
C19 C4 C3 119.35(13)
C19 C4 C5 120.87(14)
C3 C4 C5 119.73(13)
C6 C5 C4 121.70(14)
C6 C5 H5 119.2
C4 C5 H5 119.2
C5 C6 N1 118.43(13)
C5 C6 C7 122.90(14)
N1 C6 C7 118.66(13)
C21 C7 C8 118.39(13)
C21 C7 C6 121.07(13)
C8 C7 C6 120.51(13)
C7 C8 C9 120.90(13)
C7 C8 H8 119.5
C9 C8 H8 119.5
C8 C9 C10 120.83(13)
C8 C9 H9 119.6
C10 C9 H9 119.6
C9 C10 C22 117.81(13)
C9 C10 C11 120.71(12)
C22 C10 C11 121.48(12)
C24 C11 C12 118.19(13)
C24 C11 C10 121.33(12)
C12 C11 C10 120.46(12)
C13 C12 C11 120.97(13)
C13 C12 H12 119.5
C11 C12 H12 119.5
C14 C13 C12 120.04(14)
C14 C13 H13 120.0
C12 C13 H13 120.0
C13 C14 C23 119.84(14)
C13 C14 H14 120.1
C23 C14 H14 120.1
C16 C15 N1 107.15(14)
C16 C15 C3 134.47(15)
N1 C15 C3 118.36(13)
C15 C16 C17 107.64(14)
C15 C16 H16 126.2
C17 C16 H16 126.2
C18 C17 C16 108.33(14)
C18 C17 H17 125.8
C16 C17 H17 125.8
C17 C18 N1 107.68(14)
C17 C18 H18 126.2
N1 C18 H18 126.2
C20 C19 C4 120.50(15)
C20 C19 H19 119.7
C4 C19 H19 119.7
C19 C20 C1 120.07(15)
C19 C20 H20 120.0
C1 C20 H20 120.0
C22 C21 C7 120.78(14)
C22 C21 H21 119.6
C7 C21 H21 119.6
C21 C22 C10 121.24(13)
C21 C22 H22 119.4
C10 C22 H22 119.4
C14 C23 C24 120.23(14)
C14 C23 H23 119.9
C24 C23 H23 119.9
C23 C24 C11 120.72(14)
C23 C24 H24 119.6
C11 C24 H24 119.6

loop_
_geom_bond_atom_site_label_1
_geom_bond_atom_site_label_2
_geom_bond_distance
N1 C18 1.3785(18)
N1 C15 1.395(2)
N1 C6 1.408(2)
C1 C2 1.375(2)
C1 C20 1.392(3)
C1 H1 0.95
C2 C3 1.407(2)
C2 H2 0.95
C3 C4 1.409(2)
C3 C15 1.443(2)
C4 C19 1.401(2)
C4 C5 1.451(2)
C5 C6 1.340(2)
C5 H5 0.95
C6 C7 1.488(2)
C7 C21 1.389(2)
C7 C8 1.391(2)
C8 C9 1.391(2)
C8 H8 0.95
C9 C10 1.395(2)
C9 H9 0.95
C10 C22 1.396(2)
C10 C11 1.483(2)
C11 C24 1.395(2)
C11 C12 1.398(2)
C12 C13 1.386(2)
C12 H12 0.95
C13 C14 1.381(2)
C13 H13 0.95
C14 C23 1.386(2)
C14 H14 0.95
C15 C16 1.381(2)
C16 C17 1.411(3)
C16 H16 0.95
C17 C18 1.371(2)
C17 H17 0.95
C18 H18 0.95
C19 C20 1.377(2)
C19 H19 0.95
C20 H20 0.95
C21 C22 1.386(2)
C21 H21 0.95
C22 H22 0.95
C23 C24 1.386(2)
C23 H23 0.95
C24 H24 0.95
